data_4347873
loop_
_publ_author_name
'Uemura, Kazuhiro'
'Uesugi, Naoyuki'
'Matsuyama, Akina'
'Ebihara, Masahiro'
'Yoshikawa, Hirofumi'
'Awaga, Kunio'

_publ_section_title
;
 Integration of Paramagnetic Diruthenium Complexes into an Extended Chain
 by Heterometallic Metal-Metal Bonds with Diplatinum Complexes.
;
_journal_issue 14
_journal_name_full 'Inorganic chemistry'
_journal_page_first 7003
_journal_page_last 7011
_journal_paper_doi 10.1021/acs.inorgchem.6b00741
_journal_volume 55
_journal_year 2016
_chemical_formula_sum 'C28 H76 F24 N12 O16 P4 Pt4 Ru2'
_chemical_formula_weight 2399.39
_space_group_IT_number 2
_space_group_name_Hall '-P 1'
_space_group_name_H-M_alt 'P -1'
_symmetry_cell_setting triclinic
_symmetry_space_group_name_H-M 'P -1'
_atom_sites_solution_hydrogens geom
_atom_sites_solution_primary direct
_atom_sites_solution_secondary difmap
_audit_creation_method SHELXL-97
_cell_angle_alpha 75.57(3)
_cell_angle_beta 84.63(3)
_cell_angle_gamma 65.083(17)
_cell_formula_units_Z 1
_cell_length_a 11.172(6)
_cell_length_b 12.500(6)
_cell_length_c 14.088(7)
_cell_measurement_reflns_used 3656
_cell_measurement_temperature 123(2)
_cell_measurement_theta_max 27.4700
_cell_measurement_theta_min 3.1255
_cell_volume 1727.8(15)
_computing_cell_refinement CRYSTALCLEAR
_computing_data_collection CRYSTALCLEAR
_computing_data_reduction CRYSTALCLEAR
_computing_molecular_graphics 'Yadokari-XG 2009 (Wakita, Nemoto et al., 2009)'
_computing_publication_material 'Yadokari-XG 2009 (Wakita, Nemoto et al., 2009)'
_computing_structure_refinement 'SHELXL-97 (Sheldrick, 1997)'
_computing_structure_solution 'SHELXS-97 (Sheldrick, 1990)'
_diffrn_ambient_temperature 123(2)
_diffrn_detector_area_resol_mean 14.6199
_diffrn_measured_fraction_theta_full 0.984
_diffrn_measured_fraction_theta_max 0.984
_diffrn_measurement_device_type 'Rigaku/MSC Mercury CCD'
_diffrn_measurement_method dtprofit.ref
_diffrn_radiation_monochromator 'Graphite Monochromator'
_diffrn_radiation_source 'Rotating Anode'
_diffrn_radiation_type MoK\a
_diffrn_radiation_wavelength 0.71070
_diffrn_reflns_av_R_equivalents 0.0749
_diffrn_reflns_av_sigmaI/netI 0.1588
_diffrn_reflns_limit_h_max 13
_diffrn_reflns_limit_h_min -14
_diffrn_reflns_limit_k_max 16
_diffrn_reflns_limit_k_min -13
_diffrn_reflns_limit_l_max 17
_diffrn_reflns_limit_l_min -18
_diffrn_reflns_number 13793
_diffrn_reflns_theta_full 27.50
_diffrn_reflns_theta_max 27.50
_diffrn_reflns_theta_min 3.13
_exptl_absorpt_coefficient_mu 8.709
_exptl_absorpt_correction_T_max 0.8451
_exptl_absorpt_correction_T_min 0.2748
_exptl_absorpt_correction_type multi-scan
_exptl_absorpt_process_details 'REQAB (Rigaku, 1998)'
_exptl_crystal_colour brown
_exptl_crystal_density_diffrn 2.306
_exptl_crystal_density_method 'not measured'
_exptl_crystal_description plate
_exptl_crystal_F_000 1132
_exptl_crystal_size_max 0.20
_exptl_crystal_size_mid 0.10
_exptl_crystal_size_min 0.02
_refine_diff_density_max 3.039
_refine_diff_density_min -2.487
_refine_diff_density_rms 0.350
_refine_ls_extinction_method none
_refine_ls_goodness_of_fit_ref 1.044
_refine_ls_hydrogen_treatment constr
_refine_ls_matrix_type full
_refine_ls_number_parameters 398
_refine_ls_number_reflns 7827
_refine_ls_number_restraints 0
_refine_ls_restrained_S_all 1.044
_refine_ls_R_factor_all 0.1384
_refine_ls_R_factor_gt 0.0809
_refine_ls_shift/su_max 0.002
_refine_ls_shift/su_mean 0.000
_refine_ls_structure_factor_coef Fsqd
_refine_ls_weighting_details 'calc w=1/[\s^2^(Fo^2^)+(0.0388P)^2^+28.5801P] where P=(Fo^2^+2Fc^2^)/3'
_refine_ls_weighting_scheme calc
_refine_ls_wR_factor_gt 0.1460
_refine_ls_wR_factor_ref 0.1916
_reflns_number_gt 4471
_reflns_number_total 7827
_reflns_threshold_expression >2sigma(I)
_cod_data_source_file ic6b00741_si_002.cif
_cod_data_source_block 2
_cod_original_cell_volume 1727.9(14)
_cod_database_code 4347873

loop_
_symmetry_equiv_pos_as_xyz
'x, y, z'
'-x, -y, -z'

loop_
_atom_site_label
_atom_site_type_symbol
_atom_site_fract_x
_atom_site_fract_y
_atom_site_fract_z
_atom_site_U_iso_or_equiv
_atom_site_adp_type
_atom_site_occupancy
_atom_site_symmetry_multiplicity
_atom_site_calc_flag
_atom_site_refinement_flags
Pt1 Pt 0.01690(7) 0.05855(6) 0.39195(4) 0.0310(2) Uani 1 1 d .
Pt2 Pt 0.03805(7) 0.20660(6) 0.19978(4) 0.0287(2) Uani 1 1 d .
Ru1 Ru 0.01127(14) 0.41835(12) 0.06111(9) 0.0272(3) Uani 1 1 d .
P1 P 0.1457(6) 0.7703(5) 0.1835(4) 0.0466(13) Uani 1 1 d .
O4 O 0.1015(10) 0.3100(9) -0.0323(7) 0.022(2) Uiso 1 1 d .
O2 O -0.1460(11) 0.2119(10) 0.4000(7) 0.032(3) Uani 1 1 d .
O5 O 0.1894(11) 0.4052(10) 0.1002(7) 0.029(3) Uani 1 1 d .
O3 O -0.1705(10) 0.4345(10) 0.0227(7) 0.029(3) Uani 1 1 d .
O1 O 0.1334(12) 0.1289(12) 0.4347(7) 0.039(3) Uani 1 1 d .
N1 N -0.1067(16) -0.0094(14) 0.3604(9) 0.042(4) Uani 1 1 d .
H21 H -0.1877 0.0519 0.3436 0.063 Uiso 1 1 calc R
H22 H -0.1137 -0.0647 0.4139 0.063 Uiso 1 1 calc R
H23 H -0.0740 -0.0458 0.3095 0.063 Uiso 1 1 calc R
O6 O -0.0841(13) 0.5321(10) 0.1569(9) 0.043(3) Uani 1 1 d .
N2 N 0.1808(14) -0.0994(11) 0.3950(9) 0.034(4) Uani 1 1 d .
H24 H 0.1675 -0.1406 0.3551 0.052 Uiso 1 1 calc R
H25 H 0.1964 -0.1457 0.4574 0.052 Uiso 1 1 calc R
H26 H 0.2516 -0.0821 0.3739 0.052 Uiso 1 1 calc R
N5 N 0.1175(15) 0.2640(13) 0.2889(8) 0.038(4) Uani 1 1 d .
H10 H 0.1326 0.3283 0.2608 0.045 Uiso 1 1 calc R
N6 N -0.1465(14) 0.3055(13) 0.2387(8) 0.031(3) Uani 1 1 d .
H20 H -0.1991 0.3588 0.1902 0.037 Uiso 1 1 calc R
F4 F 0.2348(14) 0.7631(12) 0.0902(8) 0.077(4) Uani 1 1 d .
F1 F 0.1548(14) 0.8944(11) 0.1884(8) 0.074(4) Uani 1 1 d .
F2 F 0.0563(13) 0.7792(12) 0.2785(8) 0.071(4) Uani 1 1 d .
F6 F 0.2687(15) 0.6971(13) 0.2507(10) 0.088(5) Uani 1 1 d .
P2 P 0.6078(6) 0.1034(6) 0.1803(5) 0.0589(16) Uani 1 1 d .
F3 F 0.1320(14) 0.6509(12) 0.1765(9) 0.077(4) Uani 1 1 d .
F5 F 0.0178(13) 0.8512(13) 0.1130(8) 0.075(4) Uani 1 1 d .
C1 C 0.1491(15) 0.2220(14) 0.3792(10) 0.026(4) Uani 1 1 d .
F12 F 0.6224(15) -0.0016(13) 0.2725(9) 0.084(4) Uani 1 1 d .
N4 N 0.2241(15) 0.1182(14) 0.1523(10) 0.048(4) Uani 1 1 d .
H30 H 0.2546 0.0378 0.1815 0.071 Uiso 1 1 calc R
H31 H 0.2782 0.1490 0.1682 0.071 Uiso 1 1 calc R
H32 H 0.2224 0.1285 0.0862 0.071 Uiso 1 1 calc R
F8 F 0.4569(13) 0.1724(13) 0.2031(9) 0.078(4) Uani 1 1 d .
N3 N -0.0422(17) 0.1565(13) 0.1005(9) 0.044(4) Uani 1 1 d .
H27 H -0.1317 0.1892 0.1053 0.066 Uiso 1 1 calc R
H28 H -0.0111 0.0742 0.1141 0.066 Uiso 1 1 calc R
H29 H -0.0192 0.1840 0.0387 0.066 Uiso 1 1 calc R
C6 C -0.1979(17) 0.3021(15) 0.3228(10) 0.027(4) Uani 1 1 d .
C11 C 0.2338(17) 0.4813(13) 0.0501(10) 0.025(4) Uani 1 1 d .
F7 F 0.6416(15) 0.1765(13) 0.2421(11) 0.094(5) Uani 1 1 d .
F11 F 0.5948(16) 0.2033(13) 0.0840(10) 0.100(5) Uani 1 1 d .
F10 F 0.7612(14) 0.0323(14) 0.1611(11) 0.099(5) Uani 1 1 d .
C14 C 0.1935(17) 0.2747(16) -0.1886(10) 0.035(4) Uani 1 1 d .
H36 H 0.1323 0.2840 -0.2386 0.052 Uiso 1 1 calc R
H37 H 0.2297 0.1907 -0.1501 0.052 Uiso 1 1 calc R
H38 H 0.2657 0.2948 -0.2204 0.052 Uiso 1 1 calc R
C13 C 0.1210(17) 0.3587(15) -0.1219(12) 0.033(4) Uani 1 1 d .
C10 C -0.4212(19) 0.3600(17) 0.4049(14) 0.051(5) Uani 1 1 d .
H17 H -0.4171 0.2881 0.3861 0.076 Uiso 1 1 calc R
H18 H -0.5112 0.4236 0.3942 0.076 Uiso 1 1 calc R
H19 H -0.3968 0.3388 0.4743 0.076 Uiso 1 1 calc R
C12 C 0.3627(18) 0.4743(18) 0.0768(14) 0.046(5) Uani 1 1 d .
H33 H 0.4341 0.4152 0.0466 0.069 Uiso 1 1 calc R
H34 H 0.3743 0.4490 0.1482 0.069 Uiso 1 1 calc R
H35 H 0.3649 0.5541 0.0533 0.069 Uiso 1 1 calc R
C7 C -0.3266(16) 0.4053(17) 0.3433(13) 0.035(4) Uani 1 1 d .
F9 F 0.5687(16) 0.0312(14) 0.1149(11) 0.101(5) Uani 1 1 d .
C3 C 0.229(2) 0.3889(17) 0.3643(14) 0.052(6) Uani 1 1 d .
H1 H 0.2912 0.3658 0.3115 0.077 Uiso 1 1 calc R
H2 H 0.2613 0.4263 0.4035 0.077 Uiso 1 1 calc R
H3 H 0.1423 0.4468 0.3361 0.077 Uiso 1 1 calc R
C8 C -0.3958(17) 0.4904(19) 0.2474(13) 0.051(6) Uani 1 1 d .
H11 H -0.3455 0.5374 0.2157 0.077 Uiso 1 1 calc R
H12 H -0.4850 0.5458 0.2614 0.077 Uiso 1 1 calc R
H13 H -0.4012 0.4426 0.2037 0.077 Uiso 1 1 calc R
C2 C 0.217(2) 0.2713(17) 0.4324(12) 0.042(5) Uani 1 1 d .
C9 C -0.280(2) 0.473(2) 0.4022(15) 0.057(6) Uani 1 1 d .
H14 H -0.2323 0.4162 0.4619 0.085 Uiso 1 1 calc R
H15 H -0.3565 0.5402 0.4199 0.085 Uiso 1 1 calc R
H16 H -0.2206 0.5051 0.3614 0.085 Uiso 1 1 calc R
C4 C 0.350(2) 0.182(2) 0.4696(16) 0.067(6) Uiso 1 1 d .
H4 H 0.3432 0.1080 0.5098 0.100 Uiso 1 1 calc R
H5 H 0.3854 0.2156 0.5094 0.100 Uiso 1 1 calc R
H6 H 0.4079 0.1616 0.4142 0.100 Uiso 1 1 calc R
C5 C 0.123(3) 0.321(2) 0.5159(15) 0.088(10) Uani 1 1 d .
H7 H 0.1200 0.2527 0.5669 0.133 Uiso 1 1 calc R
H8 H 0.0345 0.3736 0.4888 0.133 Uiso 1 1 calc R
H9 H 0.1568 0.3671 0.5443 0.133 Uiso 1 1 calc R
O7 O 0.4248(16) 0.8933(15) 0.2988(10) 0.072(5) Uiso 1 1 d .
O8 O 0.449(2) 0.838(2) 0.1137(14) 0.120(7) Uiso 1 1 d .

loop_
_atom_site_aniso_label
_atom_site_aniso_U_11
_atom_site_aniso_U_22
_atom_site_aniso_U_33
_atom_site_aniso_U_23
_atom_site_aniso_U_13
_atom_site_aniso_U_12
Pt1 0.0374(4) 0.0304(4) 0.0260(3) -0.0010(3) 0.0017(3) -0.0179(3)
Pt2 0.0341(4) 0.0265(4) 0.0252(3) -0.0018(3) 0.0023(3) -0.0151(3)
Ru1 0.0328(8) 0.0249(7) 0.0251(6) -0.0046(5) 0.0026(6) -0.0142(6)
P1 0.054(4) 0.041(3) 0.045(3) -0.014(2) 0.003(3) -0.018(3)
O2 0.035(7) 0.031(7) 0.026(5) -0.014(5) 0.012(5) -0.007(6)
O5 0.022(7) 0.035(7) 0.027(5) 0.003(5) -0.005(5) -0.013(6)
O3 0.019(6) 0.028(6) 0.030(6) 0.005(5) -0.007(5) -0.007(5)
O1 0.044(8) 0.061(9) 0.024(5) -0.007(6) 0.002(5) -0.036(7)
N1 0.062(12) 0.054(10) 0.027(7) -0.011(7) 0.010(7) -0.042(10)
O6 0.050(9) 0.010(6) 0.062(8) 0.000(5) -0.002(6) -0.010(6)
N2 0.041(9) 0.022(8) 0.024(7) -0.002(6) 0.016(6) -0.002(7)
N5 0.061(11) 0.044(9) 0.018(6) 0.005(6) -0.005(6) -0.036(9)
N6 0.046(10) 0.040(9) 0.020(6) -0.008(6) 0.012(6) -0.031(8)
F4 0.104(12) 0.071(9) 0.069(8) -0.048(7) 0.047(8) -0.040(9)
F1 0.119(13) 0.055(8) 0.055(7) -0.015(6) 0.014(7) -0.044(9)
F2 0.097(11) 0.086(10) 0.049(7) -0.034(7) 0.043(7) -0.056(9)
F6 0.084(12) 0.078(11) 0.092(10) 0.005(8) -0.025(8) -0.032(9)
P2 0.047(4) 0.047(4) 0.075(4) 0.001(3) -0.005(3) -0.020(3)
F3 0.088(11) 0.076(10) 0.100(10) -0.051(8) 0.039(8) -0.055(9)
F5 0.075(11) 0.083(10) 0.058(7) -0.019(7) -0.014(7) -0.021(8)
C1 0.023(9) 0.030(9) 0.018(7) 0.016(6) -0.005(6) -0.016(8)
F12 0.094(12) 0.074(10) 0.077(9) 0.008(7) 0.001(8) -0.043(9)
N4 0.040(11) 0.050(11) 0.049(9) -0.003(8) 0.000(8) -0.021(9)
F8 0.044(9) 0.089(11) 0.097(10) -0.012(8) -0.007(7) -0.026(8)
N3 0.080(13) 0.023(8) 0.037(8) -0.001(6) 0.003(8) -0.031(9)
C6 0.032(10) 0.034(10) 0.017(7) -0.004(6) 0.000(7) -0.017(8)
C11 0.046(11) 0.012(7) 0.021(7) -0.002(6) -0.006(7) -0.015(8)
F7 0.076(12) 0.078(11) 0.144(13) -0.046(10) -0.027(10) -0.029(9)
F11 0.105(13) 0.075(11) 0.088(10) 0.014(8) 0.011(9) -0.028(10)
F10 0.063(11) 0.084(12) 0.138(13) -0.018(10) 0.023(9) -0.026(9)
C14 0.030(11) 0.045(11) 0.023(8) -0.011(7) 0.005(7) -0.009(9)
C13 0.025(10) 0.030(10) 0.050(10) -0.019(8) 0.015(8) -0.014(8)
C10 0.035(12) 0.036(12) 0.071(13) -0.023(10) 0.015(10) -0.002(10)
C12 0.028(11) 0.049(13) 0.068(13) -0.024(10) -0.003(9) -0.015(10)
C7 0.015(9) 0.048(12) 0.056(11) -0.019(9) -0.003(8) -0.021(9)
F9 0.100(14) 0.086(12) 0.119(12) -0.022(10) -0.031(10) -0.034(11)
C3 0.069(16) 0.051(13) 0.064(12) -0.010(10) -0.003(11) -0.053(13)
C8 0.011(10) 0.064(15) 0.061(12) -0.014(11) -0.015(8) 0.004(10)
C2 0.056(14) 0.041(11) 0.040(10) 0.001(8) -0.012(9) -0.033(11)
C9 0.031(12) 0.071(16) 0.075(14) -0.036(12) 0.013(11) -0.020(12)
C5 0.16(3) 0.13(2) 0.055(13) -0.054(15) 0.042(16) -0.12(2)

loop_
_atom_type_symbol
_atom_type_description
_atom_type_scat_dispersion_real
_atom_type_scat_dispersion_imag
_atom_type_scat_source
C C 0.0033 0.0016 'International Tables Vol C Tables 4.2.6.8 and 6.1.1.4'
H H 0.0000 0.0000 'International Tables Vol C Tables 4.2.6.8 and 6.1.1.4'
F F 0.0171 0.0103 'International Tables Vol C Tables 4.2.6.8 and 6.1.1.4'
N N 0.0061 0.0033 'International Tables Vol C Tables 4.2.6.8 and 6.1.1.4'
O O 0.0106 0.0060 'International Tables Vol C Tables 4.2.6.8 and 6.1.1.4'
P P 0.1023 0.0942 'International Tables Vol C Tables 4.2.6.8 and 6.1.1.4'
Pt Pt -1.7033 8.3905 'International Tables Vol C Tables 4.2.6.8 and 6.1.1.4'
Ru Ru -1.2594 0.8363 'International Tables Vol C Tables 4.2.6.8 and 6.1.1.4'

loop_
_geom_angle_atom_site_label_1
_geom_angle_atom_site_label_2
_geom_angle_atom_site_label_3
_geom_angle
_geom_angle_site_symmetry_1
_geom_angle_site_symmetry_3
N1 Pt1 O2 87.3(6) . .
N1 Pt1 N2 93.5(6) . .
O2 Pt1 N2 175.7(4) . .
N1 Pt1 O1 175.2(4) . .
O2 Pt1 O1 90.2(5) . .
N2 Pt1 O1 88.7(6) . .
N1 Pt1 Pt2 101.1(4) . .
O2 Pt1 Pt2 82.2(3) . .
N2 Pt1 Pt2 101.7(3) . .
O1 Pt1 Pt2 82.6(3) . .
N1 Pt1 Pt1 85.1(3) . 2_556
O2 Pt1 Pt1 90.6(3) . 2_556
N2 Pt1 Pt1 85.3(3) . 2_556
O1 Pt1 Pt1 90.8(3) . 2_556
Pt2 Pt1 Pt1 170.20(4) . 2_556
N6 Pt2 N5 91.8(6) . .
N6 Pt2 N4 175.5(5) . .
N5 Pt2 N4 87.9(6) . .
N6 Pt2 N3 88.7(6) . .
N5 Pt2 N3 176.2(5) . .
N4 Pt2 N3 91.3(6) . .
N6 Pt2 Ru1 85.1(3) . .
N5 Pt2 Ru1 86.3(4) . .
N4 Pt2 Ru1 90.5(4) . .
N3 Pt2 Ru1 89.9(3) . .
N6 Pt2 Pt1 78.1(3) . .
N5 Pt2 Pt1 78.3(3) . .
N4 Pt2 Pt1 106.2(4) . .
N3 Pt2 Pt1 105.6(3) . .
Ru1 Pt2 Pt1 156.67(4) . .
O4 Ru1 O5 90.4(4) . .
O4 Ru1 O3 90.7(4) . .
O5 Ru1 O3 178.9(5) . .
O4 Ru1 O6 179.3(5) . .
O5 Ru1 O6 90.1(5) . .
O3 Ru1 O6 88.9(5) . .
O4 Ru1 Ru1 89.5(3) . 2_565
O5 Ru1 Ru1 90.5(3) . 2_565
O3 Ru1 Ru1 89.2(3) . 2_565
O6 Ru1 Ru1 90.0(3) . 2_565
O4 Ru1 Pt2 86.2(3) . .
O5 Ru1 Pt2 92.0(3) . .
O3 Ru1 Pt2 88.4(3) . .
O6 Ru1 Pt2 94.3(3) . .
Ru1 Ru1 Pt2 175.03(9) 2_565 .
F6 P1 F4 90.8(8) . .
F6 P1 F3 92.3(8) . .
F4 P1 F3 90.2(7) . .
F6 P1 F2 88.9(8) . .
F4 P1 F2 179.0(8) . .
F3 P1 F2 90.8(7) . .
F6 P1 F5 177.9(8) . .
F4 P1 F5 89.0(7) . .
F3 P1 F5 89.7(8) . .
F2 P1 F5 91.3(7) . .
F6 P1 F1 89.7(8) . .
F4 P1 F1 90.0(7) . .
F3 P1 F1 178.0(9) . .
F2 P1 F1 89.1(7) . .
F5 P1 F1 88.2(8) . .
C13 O4 Ru1 119.0(10) . .
C6 O2 Pt1 122.8(9) . .
C11 O5 Ru1 118.7(10) . .
C11 O3 Ru1 119.0(10) 2_565 .
C1 O1 Pt1 121.7(10) . .
Pt1 N1 H21 109.5 . .
Pt1 N1 H22 109.5 . .
H21 N1 H22 109.5 . .
Pt1 N1 H23 109.5 . .
H21 N1 H23 109.5 . .
H22 N1 H23 109.5 . .
C13 O6 Ru1 116.2(11) 2_565 .
Pt1 N2 H24 109.5 . .
Pt1 N2 H25 109.5 . .
H24 N2 H25 109.5 . .
Pt1 N2 H26 109.5 . .
H24 N2 H26 109.5 . .
H25 N2 H26 109.5 . .
C1 N5 Pt2 130.1(11) . .
C1 N5 H10 114.9 . .
Pt2 N5 H10 114.9 . .
C6 N6 Pt2 129.4(12) . .
C6 N6 H20 115.3 . .
Pt2 N6 H20 115.3 . .
F12 P2 F11 176.7(10) . .
F12 P2 F7 91.9(8) . .
F11 P2 F7 91.1(9) . .
F12 P2 F8 90.6(8) . .
F11 P2 F8 90.8(8) . .
F7 P2 F8 88.8(8) . .
F12 P2 F10 87.9(8) . .
F11 P2 F10 90.7(8) . .
F7 P2 F10 90.1(9) . .
F8 P2 F10 178.1(9) . .
F12 P2 F9 89.2(8) . .
F11 P2 F9 87.8(9) . .
F7 P2 F9 178.2(9) . .
F8 P2 F9 89.9(8) . .
F10 P2 F9 91.3(9) . .
N5 C1 O1 124.9(16) . .
N5 C1 C2 122.8(13) . .
O1 C1 C2 112.2(13) . .
Pt2 N4 H30 109.5 . .
Pt2 N4 H31 109.5 . .
H30 N4 H31 109.5 . .
Pt2 N4 H32 109.5 . .
H30 N4 H32 109.5 . .
H31 N4 H32 109.5 . .
Pt2 N3 H27 109.5 . .
Pt2 N3 H28 109.5 . .
H27 N3 H28 109.5 . .
Pt2 N3 H29 109.5 . .
H27 N3 H29 109.5 . .
H28 N3 H29 109.5 . .
N6 C6 O2 123.6(16) . .
N6 C6 C7 121.9(15) . .
O2 C6 C7 114.5(12) . .
O3 C11 O5 122.6(15) 2_565 .
O3 C11 C12 117.4(14) 2_565 .
O5 C11 C12 120.0(14) . .
C13 C14 H36 109.5 . .
C13 C14 H37 109.5 . .
H36 C14 H37 109.5 . .
C13 C14 H38 109.5 . .
H36 C14 H38 109.5 . .
H37 C14 H38 109.5 . .
O6 C13 O4 125.2(15) 2_565 .
O6 C13 C14 117.2(14) 2_565 .
O4 C13 C14 117.6(14) . .
C7 C10 H17 109.5 . .
C7 C10 H18 109.5 . .
H17 C10 H18 109.5 . .
C7 C10 H19 109.5 . .
H17 C10 H19 109.5 . .
H18 C10 H19 109.5 . .
C11 C12 H33 109.5 . .
C11 C12 H34 109.5 . .
H33 C12 H34 109.5 . .
C11 C12 H35 109.5 . .
H33 C12 H35 109.5 . .
H34 C12 H35 109.5 . .
C10 C7 C8 109.1(15) . .
C10 C7 C6 112.8(15) . .
C8 C7 C6 110.8(14) . .
C10 C7 C9 109.4(15) . .
C8 C7 C9 110.8(16) . .
C6 C7 C9 103.8(14) . .
C2 C3 H1 109.5 . .
C2 C3 H2 109.5 . .
H1 C3 H2 109.5 . .
C2 C3 H3 109.5 . .
H1 C3 H3 109.5 . .
H2 C3 H3 109.5 . .
C7 C8 H11 109.5 . .
C7 C8 H12 109.5 . .
H11 C8 H12 109.5 . .
C7 C8 H13 109.5 . .
H11 C8 H13 109.5 . .
H12 C8 H13 109.5 . .
C4 C2 C1 112.9(17) . .
C4 C2 C5 112.5(17) . .
C1 C2 C5 107.3(16) . .
C4 C2 C3 109.1(16) . .
C1 C2 C3 111.2(14) . .
C5 C2 C3 103.5(16) . .
C7 C9 H14 109.5 . .
C7 C9 H15 109.5 . .
H14 C9 H15 109.5 . .
C7 C9 H16 109.5 . .
H14 C9 H16 109.5 . .
H15 C9 H16 109.5 . .
C2 C4 H4 109.5 . .
C2 C4 H5 109.5 . .
H4 C4 H5 109.5 . .
C2 C4 H6 109.5 . .
H4 C4 H6 109.5 . .
H5 C4 H6 109.5 . .
C2 C5 H7 109.5 . .
C2 C5 H8 109.5 . .
H7 C5 H8 109.5 . .
C2 C5 H9 109.5 . .
H7 C5 H9 109.5 . .
H8 C5 H9 109.5 . .

loop_
_geom_bond_atom_site_label_1
_geom_bond_atom_site_label_2
_geom_bond_distance
_geom_bond_site_symmetry_2
Pt1 N1 2.029(14) .
Pt1 O2 2.032(11) .
Pt1 N2 2.044(12) .
Pt1 O1 2.050(11) .
Pt1 Pt2 2.9262(15) .
Pt1 Pt1 3.0957(18) 2_556
Pt2 N6 2.015(14) .
Pt2 N5 2.019(14) .
Pt2 N4 2.040(15) .
Pt2 N3 2.073(14) .
Pt2 Ru1 2.7889(18) .
Ru1 O4 2.018(10) .
Ru1 O5 2.043(11) .
Ru1 O3 2.065(11) .
Ru1 O6 2.095(12) .
Ru1 Ru1 2.257(3) 2_565
P1 F6 1.541(15) .
P1 F4 1.569(11) .
P1 F3 1.591(13) .
P1 F2 1.591(10) .
P1 F5 1.612(14) .
P1 F1 1.616(13) .
O4 C13 1.299(17) .
O2 C6 1.321(18) .
O5 C11 1.284(16) .
O3 C11 1.277(17) 2_565
O1 C1 1.300(16) .
N1 H21 0.9100 .
N1 H22 0.9100 .
N1 H23 0.9100 .
O6 C13 1.226(19) 2_565
N2 H24 0.9100 .
N2 H25 0.9100 .
N2 H26 0.9100 .
N5 C1 1.269(17) .
N5 H10 0.8800 .
N6 C6 1.267(17) .
N6 H20 0.8800 .
P2 F12 1.563(12) .
P2 F11 1.569(13) .
P2 F7 1.576(15) .
P2 F8 1.582(14) .
P2 F10 1.597(15) .
P2 F9 1.636(16) .
C1 C2 1.50(2) .
N4 H30 0.9100 .
N4 H31 0.9100 .
N4 H32 0.9100 .
N3 H27 0.9100 .
N3 H28 0.9100 .
N3 H29 0.9100 .
C6 C7 1.54(2) .
C11 O3 1.277(17) 2_565
C11 C12 1.48(2) .
C14 C13 1.51(2) .
C14 H36 0.9800 .
C14 H37 0.9800 .
C14 H38 0.9800 .
C13 O6 1.226(19) 2_565
C10 C7 1.51(2) .
C10 H17 0.9800 .
C10 H18 0.9800 .
C10 H19 0.9800 .
C12 H33 0.9800 .
C12 H34 0.9800 .
C12 H35 0.9800 .
C7 C8 1.53(2) .
C7 C9 1.58(2) .
C3 C2 1.59(2) .
C3 H1 0.9800 .
C3 H2 0.9800 .
C3 H3 0.9800 .
C8 H11 0.9800 .
C8 H12 0.9800 .
C8 H13 0.9800 .
C2 C4 1.47(3) .
C2 C5 1.57(3) .
C9 H14 0.9800 .
C9 H15 0.9800 .
C9 H16 0.9800 .
C4 H4 0.9800 .
C4 H5 0.9800 .
C4 H6 0.9800 .
C5 H7 0.9800 .
C5 H8 0.9800 .
C5 H9 0.9800 .
